data_7245030
loop_
_publ_author_name
'Chowdhury, Srayoshi Roy'
'Haldar, Debasish'

_publ_section_title
;
 A \g-turn mimetic for selective sensing of Cu(ii) and a combinatorial
 multiple logic gate
;
_journal_name_full CrystEngComm
_journal_paper_doi 10.1039/D2CE00462C
_journal_year 2022
_chemical_formula_moiety 'C18 H20 N2 O3'
_chemical_formula_sum 'C18 H20 N2 O3'
_chemical_formula_weight 312.36
_space_group_crystal_system monoclinic
_space_group_IT_number 14
_space_group_name_Hall '-P 2ybc'
_space_group_name_H-M_alt 'P 1 21/c 1'
_atom_sites_solution_hydrogens geom
_audit_creation_date 2021-08-19
_audit_creation_method
;
Olex2 1.3
(compiled 2020.11.12 svn.r5f609507 for OlexSys, GUI svn.r6272)
;
_audit_update_record
;
2021-10-11 deposited with the CCDC.	2022-05-10 downloaded from the CCDC.
;
_cell_angle_alpha 90
_cell_angle_beta 100.788(4)
_cell_angle_gamma 90
_cell_formula_units_Z 4
_cell_length_a 16.8282(6)
_cell_length_b 10.4619(4)
_cell_length_c 9.5748(4)
_cell_measurement_reflns_used 3925
_cell_measurement_temperature 293(2)
_cell_measurement_theta_max 25.0490
_cell_measurement_theta_min 2.2740
_cell_volume 1655.90(11)
_computing_cell_refinement 'CrysAlisPro 1.171.40.53 (Rigaku OD, 2019)'
_computing_data_collection 'CrysAlisPro 1.171.40.53 (Rigaku OD, 2019)'
_computing_data_reduction 'CrysAlisPro 1.171.40.53 (Rigaku OD, 2019)'
_computing_molecular_graphics 'Olex2 1.3 (Dolomanov et al., 2009)'
_computing_publication_material 'Olex2 1.3 (Dolomanov et al., 2009)'
_computing_structure_refinement 'SHELXL 2014/7 (Sheldrick, 2015)'
_computing_structure_solution 'ShelXT (Sheldrick, 2015)'
_diffrn_ambient_temperature 293(2)
_diffrn_detector_area_resol_mean 7.9580
_diffrn_detector_type Eos
_diffrn_measured_fraction_theta_full 0.998
_diffrn_measured_fraction_theta_max 0.998
_diffrn_measurement_details
;
List of Runs (angles in degrees, time in seconds):

  # Type    Start    End  Width  t~exp~   \w     \q     \k     \f   Frames
#--------------------------------------------------------------------------
  1  \w   -114.00  17.00   1.00   30.00    --  -26.98 -77.00 120.00  131
  2  \w    -10.00 105.00   1.00   30.00    --   28.47  57.00  60.00  115
  3  \w    -48.00  67.00   1.00   30.00    --   28.47 -57.00-150.00  115
  4  \w    -55.00   1.00   1.00   30.00    --   28.47 -38.00   0.00   56
;
_diffrn_measurement_device 'four-circle diffractometer'
_diffrn_measurement_device_type 'SuperNova, Dual, Cu at home/near, Eos'
_diffrn_measurement_method '\w scans'
_diffrn_radiation_type MoK\a
_diffrn_radiation_wavelength 0.71073
_diffrn_reflns_av_R_equivalents 0.0484
_diffrn_reflns_av_unetI/netI 0.0473
_diffrn_reflns_Laue_measured_fraction_full 0.998
_diffrn_reflns_Laue_measured_fraction_max 0.998
_diffrn_reflns_limit_h_max 19
_diffrn_reflns_limit_h_min -20
_diffrn_reflns_limit_k_max 11
_diffrn_reflns_limit_k_min -12
_diffrn_reflns_limit_l_max 10
_diffrn_reflns_limit_l_min -11
_diffrn_reflns_number 8501
_diffrn_reflns_point_group_measured_fraction_full 0.998
_diffrn_reflns_point_group_measured_fraction_max 0.998
_diffrn_reflns_theta_full 25.018
_diffrn_reflns_theta_max 25.018
_diffrn_reflns_theta_min 2.304
_exptl_absorpt_coefficient_mu 0.086
_exptl_absorpt_correction_T_max 1.00000
_exptl_absorpt_correction_T_min 0.66963
_exptl_absorpt_correction_type multi-scan
_exptl_absorpt_process_details
;
CrysAlisPro 1.171.40.53 (Rigaku Oxford Diffraction, 2019)
Empirical absorption correction using spherical harmonics,
 implemented in SCALE3 ABSPACK scaling algorithm.
;
_exptl_crystal_colour 'clear whiteish colourless'
_exptl_crystal_colour_lustre clear
_exptl_crystal_colour_modifier whiteish
_exptl_crystal_colour_primary colourless
_exptl_crystal_density_diffrn 1.253
_exptl_crystal_description block
_exptl_crystal_F_000 664
_exptl_crystal_size_max 0.03
_exptl_crystal_size_mid 0.02
_exptl_crystal_size_min 0.01
_refine_diff_density_max 0.197
_refine_diff_density_min -0.222
_refine_diff_density_rms 0.044
_refine_ls_extinction_method none
_refine_ls_goodness_of_fit_ref 1.096
_refine_ls_hydrogen_treatment constr
_refine_ls_matrix_type full
_refine_ls_number_parameters 211
_refine_ls_number_reflns 2918
_refine_ls_number_restraints 0
_refine_ls_restrained_S_all 1.096
_refine_ls_R_factor_all 0.0528
_refine_ls_R_factor_gt 0.0443
_refine_ls_shift/su_max 0.000
_refine_ls_shift/su_mean 0.000
_refine_ls_structure_factor_coef Fsqd
_refine_ls_weighting_details 'w=1/[\s^2^(Fo^2^)+(0.0369P)^2^+0.7109P] where P=(Fo^2^+2Fc^2^)/3'
_refine_ls_weighting_scheme calc
_refine_ls_wR_factor_gt 0.1071
_refine_ls_wR_factor_ref 0.1128
_reflns_Friedel_coverage 0.000
_reflns_number_gt 2455
_reflns_number_total 2918
_reflns_threshold_expression 'I > 2\s(I)'
_cod_data_source_file d2ce00462c2.cif
_cod_data_source_block aib
_cod_database_code 7245030
_shelx_shelxl_version_number 2014/7
_shelx_space_group_comment
;
The symmetry employed for this shelxl refinement is uniquely defined
by the following loop, which should always be used as a source of
symmetry information in preference to the above space-group names.
They are only intended as comments.
;
_shelx_estimated_absorpt_t_max 0.999
_shelx_estimated_absorpt_t_min 0.997
_olex2_refinement_description
;
1. Fixed Uiso
 At 1.2 times of:
  All C(H) groups, All N(H) groups
 At 1.5 times of:
  All C(H,H,H) groups
2.a Aromatic/amide H refined with riding coordinates:
 N2(H2), N1(H1), C11(H11), C5(H5), C1(H1A), C10(H10), C8(H8), C2(H2A), C4(H4),
 C3(H3), C9(H9)
2.b Idealised Me refined as rotating group:
 C16(H16A,H16B,H16C), C15(H15A,H15B,H15C), C18(H18A,H18B,H18C)
;
_olex2_submission_special_instructions 'No special instructions were received'
_oxdiff_exptl_absorpt_empirical_details
;
Empirical correction (ABSPACK) includes:
- Absorption correction using spherical harmonics
- Frame scaling
;

loop_
_space_group_symop_operation_xyz
'x, y, z'
'-x, y+1/2, -z+1/2'
'-x, -y, -z'
'x, -y-1/2, z-1/2'

loop_
_atom_site_label
_atom_site_type_symbol
_atom_site_fract_x
_atom_site_fract_y
_atom_site_fract_z
_atom_site_U_iso_or_equiv
_atom_site_adp_type
_atom_site_occupancy
_atom_site_site_symmetry_order
_atom_site_calc_flag
_atom_site_refinement_flags_posn
_atom_site_refinement_flags_adp
_atom_site_refinement_flags_occupancy
_atom_site_disorder_assembly
_atom_site_disorder_group
O1 O 0.21439(7) 0.79143(12) 0.25923(13) 0.0262(3) Uani 1 1 d . . . . .
O3 O 0.04140(7) 0.83592(12) 0.29481(14) 0.0279(3) Uani 1 1 d . . . . .
O2 O 0.07925(8) 1.02996(13) 0.23319(14) 0.0317(3) Uani 1 1 d . . . . .
N2 N 0.18348(8) 0.80561(14) 0.47625(15) 0.0203(3) Uani 1 1 d . . . . .
H2 H 0.1833 0.7700 0.5571 0.024 Uiso 1 1 calc R U . . .
N1 N 0.34618(9) 0.63634(16) 0.26636(16) 0.0296(4) Uani 1 1 d . . . . .
H1 H 0.3207 0.7055 0.2377 0.036 Uiso 1 1 calc R U . . .
C13 C 0.21342(9) 0.74141(17) 0.37749(18) 0.0208(4) Uani 1 1 d . . . . .
C12 C 0.24441(10) 0.60950(17) 0.41228(18) 0.0211(4) Uani 1 1 d . . . . .
C14 C 0.15102(10) 0.93488(17) 0.45067(18) 0.0211(4) Uani 1 1 d . . . . .
C17 C 0.08851(10) 0.93977(17) 0.31196(19) 0.0223(4) Uani 1 1 d . . . . .
C7 C 0.30833(10) 0.55937(18) 0.35121(19) 0.0242(4) Uani 1 1 d . . . . .
C6 C 0.41990(10) 0.61941(18) 0.21946(19) 0.0245(4) Uani 1 1 d . . . . .
C11 C 0.20640(10) 0.53197(17) 0.49818(19) 0.0248(4) Uani 1 1 d . . . . .
H11 H 0.1641 0.5653 0.5370 0.030 Uiso 1 1 calc R U . . .
C5 C 0.43054(11) 0.68685(18) 0.0995(2) 0.0274(4) Uani 1 1 d . . . . .
H5 H 0.3887 0.7375 0.0517 0.033 Uiso 1 1 calc R U . . .
C1 C 0.48372(11) 0.54555(19) 0.2905(2) 0.0292(4) Uani 1 1 d . . . . .
H1A H 0.4782 0.5010 0.3722 0.035 Uiso 1 1 calc R U . . .
C16 C 0.21833(11) 1.03081(18) 0.4433(2) 0.0293(4) Uani 1 1 d . . . . .
H16A H 0.2562 1.0304 0.5318 0.044 Uiso 1 1 calc R U . . .
H16B H 0.1955 1.1147 0.4262 0.044 Uiso 1 1 calc R U . . .
H16C H 0.2456 1.0077 0.3675 0.044 Uiso 1 1 calc R U . . .
C15 C 0.10790(11) 0.96937(18) 0.5729(2) 0.0281(4) Uani 1 1 d . . . . .
H15A H 0.0672 0.9064 0.5794 0.042 Uiso 1 1 calc R U . . .
H15B H 0.0829 1.0518 0.5554 0.042 Uiso 1 1 calc R U . . .
H15C H 0.1465 0.9715 0.6605 0.042 Uiso 1 1 calc R U . . .
C10 C 0.23006(11) 0.40682(18) 0.5271(2) 0.0301(4) Uani 1 1 d . . . . .
H10 H 0.2052 0.3567 0.5866 0.036 Uiso 1 1 calc R U . . .
C8 C 0.32960(11) 0.43068(18) 0.3780(2) 0.0303(5) Uani 1 1 d . . . . .
H8 H 0.3698 0.3943 0.3362 0.036 Uiso 1 1 calc R U . . .
C2 C 0.55522(11) 0.53839(19) 0.2399(2) 0.0338(5) Uani 1 1 d . . . . .
H2A H 0.5973 0.4881 0.2873 0.041 Uiso 1 1 calc R U . . .
C4 C 0.50225(11) 0.67977(19) 0.0502(2) 0.0346(5) Uani 1 1 d . . . . .
H4 H 0.5085 0.7256 -0.0302 0.042 Uiso 1 1 calc R U . . .
C3 C 0.56489(11) 0.60504(19) 0.1198(3) 0.0381(5) Uani 1 1 d . . . . .
H3 H 0.6131 0.5996 0.0860 0.046 Uiso 1 1 calc R U . . .
C18 C -0.02127(11) 0.8357(2) 0.1684(2) 0.0374(5) Uani 1 1 d . . . . .
H18A H 0.0032 0.8375 0.0855 0.056 Uiso 1 1 calc R U . . .
H18B H -0.0550 0.9097 0.1689 0.056 Uiso 1 1 calc R U . . .
H18C H -0.0535 0.7599 0.1671 0.056 Uiso 1 1 calc R U . . .
C9 C 0.29142(11) 0.35778(19) 0.4656(2) 0.0349(5) Uani 1 1 d . . . . .
H9 H 0.3074 0.2734 0.4838 0.042 Uiso 1 1 calc R U . . .

loop_
_atom_site_aniso_label
_atom_site_aniso_U_11
_atom_site_aniso_U_22
_atom_site_aniso_U_33
_atom_site_aniso_U_23
_atom_site_aniso_U_13
_atom_site_aniso_U_12
O1 0.0318(7) 0.0292(7) 0.0184(7) 0.0023(6) 0.0062(5) 0.0074(5)
O3 0.0225(6) 0.0270(7) 0.0314(8) -0.0009(6) -0.0025(5) -0.0019(5)
O2 0.0351(7) 0.0281(8) 0.0297(8) 0.0056(6) 0.0010(6) 0.0044(6)
N2 0.0224(7) 0.0221(8) 0.0170(8) 0.0007(6) 0.0056(6) 0.0042(6)
N1 0.0283(8) 0.0337(9) 0.0282(9) 0.0051(8) 0.0088(7) 0.0125(7)
C13 0.0178(8) 0.0253(10) 0.0187(9) -0.0002(8) 0.0015(7) 0.0007(7)
C12 0.0226(8) 0.0226(10) 0.0165(9) -0.0024(7) -0.0005(7) 0.0021(7)
C14 0.0209(8) 0.0206(9) 0.0217(9) -0.0009(8) 0.0036(7) 0.0028(7)
C17 0.0200(8) 0.0237(10) 0.0242(10) -0.0032(8) 0.0067(7) 0.0047(7)
C7 0.0240(9) 0.0272(10) 0.0199(9) -0.0035(8) 0.0002(7) 0.0038(7)
C6 0.0231(9) 0.0271(10) 0.0228(10) -0.0058(8) 0.0029(7) 0.0011(7)
C11 0.0245(9) 0.0259(10) 0.0230(10) -0.0065(8) 0.0020(7) -0.0011(7)
C5 0.0261(9) 0.0248(10) 0.0301(11) 0.0014(8) 0.0025(8) 0.0031(7)
C1 0.0269(9) 0.0338(11) 0.0247(10) 0.0005(9) -0.0004(8) 0.0037(8)
C16 0.0267(9) 0.0272(11) 0.0327(11) 0.0000(9) 0.0023(8) -0.0030(8)
C15 0.0294(10) 0.0292(11) 0.0261(10) -0.0025(8) 0.0061(8) 0.0078(8)
C10 0.0319(10) 0.0223(10) 0.0354(11) 0.0003(9) 0.0048(8) -0.0036(8)
C8 0.0259(9) 0.0288(11) 0.0356(11) -0.0067(9) 0.0041(8) 0.0057(8)
C2 0.0227(9) 0.0305(11) 0.0458(13) -0.0005(10) 0.0002(9) 0.0038(8)
C4 0.0324(10) 0.0302(11) 0.0437(13) 0.0049(9) 0.0139(9) -0.0013(8)
C3 0.0254(10) 0.0310(11) 0.0608(15) 0.0030(11) 0.0156(10) -0.0016(8)
C18 0.0276(10) 0.0410(12) 0.0384(12) -0.0077(10) -0.0076(9) 0.0029(9)
C9 0.0332(10) 0.0211(10) 0.0488(13) -0.0033(9) 0.0039(9) 0.0016(8)

loop_
_atom_type_symbol
_atom_type_description
_atom_type_scat_dispersion_real
_atom_type_scat_dispersion_imag
_atom_type_scat_source
C C 0.0033 0.0016 'International Tables Vol C Tables 4.2.6.8 and 6.1.1.4'
H H 0.0000 0.0000 'International Tables Vol C Tables 4.2.6.8 and 6.1.1.4'
N N 0.0061 0.0033 'International Tables Vol C Tables 4.2.6.8 and 6.1.1.4'
O O 0.0106 0.0060 'International Tables Vol C Tables 4.2.6.8 and 6.1.1.4'

loop_
_geom_angle_atom_site_label_1
_geom_angle_atom_site_label_2
_geom_angle_atom_site_label_3
_geom_angle
_geom_angle_site_symmetry_1
_geom_angle_site_symmetry_3
_geom_angle_publ_flag
C17 O3 C18 115.21(15) . . ?
C13 N2 H2 119.1 . . ?
C13 N2 C14 121.75(15) . . ?
C14 N2 H2 119.1 . . ?
C7 N1 H1 114.9 . . ?
C7 N1 C6 130.20(16) . . ?
C6 N1 H1 114.9 . . ?
O1 C13 N2 120.15(16) . . ?
O1 C13 C12 121.77(15) . . ?
N2 C13 C12 118.08(15) . . ?
C7 C12 C13 120.73(16) . . ?
C11 C12 C13 119.40(15) . . ?
C11 C12 C7 119.73(16) . . ?
N2 C14 C17 110.51(14) . . ?
N2 C14 C16 111.05(14) . . ?
N2 C14 C15 107.79(14) . . ?
C16 C14 C17 109.48(15) . . ?
C16 C14 C15 110.03(15) . . ?
C15 C14 C17 107.92(13) . . ?
O3 C17 C14 111.98(15) . . ?
O2 C17 O3 123.89(16) . . ?
O2 C17 C14 123.93(16) . . ?
N1 C7 C12 119.74(16) . . ?
N1 C7 C8 122.45(16) . . ?
C8 C7 C12 117.80(17) . . ?
C5 C6 N1 117.27(16) . . ?
C5 C6 C1 118.63(16) . . ?
C1 C6 N1 124.00(17) . . ?
C12 C11 H11 119.2 . . ?
C10 C11 C12 121.54(17) . . ?
C10 C11 H11 119.2 . . ?
C6 C5 H5 119.6 . . ?
C4 C5 C6 120.87(17) . . ?
C4 C5 H5 119.6 . . ?
C6 C1 H1A 119.9 . . ?
C2 C1 C6 120.10(19) . . ?
C2 C1 H1A 119.9 . . ?
C14 C16 H16A 109.5 . . ?
C14 C16 H16B 109.5 . . ?
C14 C16 H16C 109.5 . . ?
H16A C16 H16B 109.5 . . ?
H16A C16 H16C 109.5 . . ?
H16B C16 H16C 109.5 . . ?
C14 C15 H15A 109.5 . . ?
C14 C15 H15B 109.5 . . ?
C14 C15 H15C 109.5 . . ?
H15A C15 H15B 109.5 . . ?
H15A C15 H15C 109.5 . . ?
H15B C15 H15C 109.5 . . ?
C11 C10 H10 120.7 . . ?
C9 C10 C11 118.54(18) . . ?
C9 C10 H10 120.7 . . ?
C7 C8 H8 119.7 . . ?
C9 C8 C7 120.65(17) . . ?
C9 C8 H8 119.7 . . ?
C1 C2 H2A 119.6 . . ?
C1 C2 C3 120.76(18) . . ?
C3 C2 H2A 119.6 . . ?
C5 C4 H4 119.8 . . ?
C5 C4 C3 120.3(2) . . ?
C3 C4 H4 119.8 . . ?
C2 C3 H3 120.3 . . ?
C4 C3 C2 119.32(18) . . ?
C4 C3 H3 120.3 . . ?
O3 C18 H18A 109.5 . . ?
O3 C18 H18B 109.5 . . ?
O3 C18 H18C 109.5 . . ?
H18A C18 H18B 109.5 . . ?
H18A C18 H18C 109.5 . . ?
H18B C18 H18C 109.5 . . ?
C10 C9 H9 119.2 . . ?
C8 C9 C10 121.68(18) . . ?
C8 C9 H9 119.2 . . ?

loop_
_geom_bond_atom_site_label_1
_geom_bond_atom_site_label_2
_geom_bond_distance
_geom_bond_site_symmetry_2
_geom_bond_publ_flag
O1 C13 1.250(2) . ?
O3 C17 1.337(2) . ?
O3 C18 1.449(2) . ?
O2 C17 1.200(2) . ?
N2 H2 0.8600 . ?
N2 C13 1.333(2) . ?
N2 C14 1.462(2) . ?
N1 H1 0.8600 . ?
N1 C7 1.381(2) . ?
N1 C6 1.407(2) . ?
C13 C12 1.491(2) . ?
C12 C7 1.418(2) . ?
C12 C11 1.393(3) . ?
C14 C17 1.533(2) . ?
C14 C16 1.525(2) . ?
C14 C15 1.531(2) . ?
C7 C8 1.404(3) . ?
C6 C5 1.388(3) . ?
C6 C1 1.393(3) . ?
C11 H11 0.9300 . ?
C11 C10 1.381(3) . ?
C5 H5 0.9300 . ?
C5 C4 1.377(3) . ?
C1 H1A 0.9300 . ?
C1 C2 1.381(3) . ?
C16 H16A 0.9600 . ?
C16 H16B 0.9600 . ?
C16 H16C 0.9600 . ?
C15 H15A 0.9600 . ?
C15 H15B 0.9600 . ?
C15 H15C 0.9600 . ?
C10 H10 0.9300 . ?
C10 C9 1.380(3) . ?
C8 H8 0.9300 . ?
C8 C9 1.378(3) . ?
C2 H2A 0.9300 . ?
C2 C3 1.381(3) . ?
C4 H4 0.9300 . ?
C4 C3 1.379(3) . ?
C3 H3 0.9300 . ?
C18 H18A 0.9600 . ?
C18 H18B 0.9600 . ?
C18 H18C 0.9600 . ?
C9 H9 0.9300 . ?

loop_
_geom_torsion_atom_site_label_1
_geom_torsion_atom_site_label_2
_geom_torsion_atom_site_label_3
_geom_torsion_atom_site_label_4
_geom_torsion
_geom_torsion_site_symmetry_1
_geom_torsion_site_symmetry_2
_geom_torsion_site_symmetry_3
_geom_torsion_site_symmetry_4
_geom_torsion_publ_flag
O1 C13 C12 C7 30.9(2) . . . . ?
O1 C13 C12 C11 -144.80(17) . . . . ?
N2 C13 C12 C7 -149.74(16) . . . . ?
N2 C13 C12 C11 34.6(2) . . . . ?
N2 C14 C17 O3 39.73(18) . . . . ?
N2 C14 C17 O2 -145.16(16) . . . . ?
N1 C7 C8 C9 178.70(17) . . . . ?
N1 C6 C5 C4 177.24(18) . . . . ?
N1 C6 C1 C2 -177.37(18) . . . . ?
C13 N2 C14 C17 51.8(2) . . . . ?
C13 N2 C14 C16 -69.9(2) . . . . ?
C13 N2 C14 C15 169.49(15) . . . . ?
C13 C12 C7 N1 4.5(2) . . . . ?
C13 C12 C7 C8 -174.22(16) . . . . ?
C13 C12 C11 C10 176.43(16) . . . . ?
C12 C7 C8 C9 -2.6(3) . . . . ?
C12 C11 C10 C9 -1.7(3) . . . . ?
C14 N2 C13 O1 0.1(2) . . . . ?
C14 N2 C13 C12 -179.34(14) . . . . ?
C7 N1 C6 C5 158.70(18) . . . . ?
C7 N1 C6 C1 -25.1(3) . . . . ?
C7 C12 C11 C10 0.7(3) . . . . ?
C7 C8 C9 C10 1.6(3) . . . . ?
C6 N1 C7 C12 164.89(17) . . . . ?
C6 N1 C7 C8 -16.4(3) . . . . ?
C6 C5 C4 C3 0.1(3) . . . . ?
C6 C1 C2 C3 0.7(3) . . . . ?
C11 C12 C7 N1 -179.82(16) . . . . ?
C11 C12 C7 C8 1.4(2) . . . . ?
C11 C10 C9 C8 0.6(3) . . . . ?
C5 C6 C1 C2 -1.3(3) . . . . ?
C5 C4 C3 C2 -0.6(3) . . . . ?
C1 C6 C5 C4 0.9(3) . . . . ?
C1 C2 C3 C4 0.2(3) . . . . ?
C16 C14 C17 O3 162.34(14) . . . . ?
C16 C14 C17 O2 -22.5(2) . . . . ?
C15 C14 C17 O3 -77.91(18) . . . . ?
C15 C14 C17 O2 97.2(2) . . . . ?
C18 O3 C17 O2 2.7(2) . . . . ?
C18 O3 C17 C14 177.82(14) . . . . ?
